data_4333014
loop_
_publ_author_name
'\<St\<epni\<cka, Petr'
'C\'isa\<rov\'a, Ivana'

_publ_section_title
;
 Synthesis and Coordination Behavior of Planar-Chiral Ferrocene
 Alkenylphosphines
;
_journal_issue 21
_journal_name_full 'Inorganic Chemistry'
_journal_page_first 8785
_journal_page_last 8798
_journal_paper_doi 10.1021/ic061278g
_journal_volume 45
_journal_year 2006
_chemical_absolute_configuration rmad
_chemical_formula_moiety 'C33 H33 Fe N P Pd, Cl O4'
_chemical_formula_sum 'C33 H33 Cl Fe N O4 P Pd'
_chemical_formula_weight 736.27
_chemical_name_systematic
;
  ?
;
_space_group_IT_number 4
_symmetry_cell_setting monoclinic
_symmetry_space_group_name_Hall 'P 2yb'
_symmetry_space_group_name_H-M 'P 1 21 1'
_atom_sites_solution_hydrogens geom
_atom_sites_solution_primary direct
_atom_sites_solution_secondary difmap
_audit_creation_method SHELXL-97
_cell_angle_alpha 90.00
_cell_angle_beta 105.508(1)
_cell_angle_gamma 90.00
_cell_formula_units_Z 2
_cell_length_a 9.0782(2)
_cell_length_b 14.3355(2)
_cell_length_c 12.4391(2)
_cell_measurement_reflns_used 16876
_cell_measurement_temperature 150(2)
_cell_measurement_theta_max 27.48
_cell_measurement_theta_min 1.00
_cell_volume 1559.89(5)
_computing_cell_refinement 'HKL Scalepack (Otwinowski & Minor, 1997)'
_computing_data_collection 'Collect (Nonius BV, 1997-2000)'
_computing_data_reduction 'HKL Denzo and Scalepack (Otwinowski & Minor, 1997)'
_computing_molecular_graphics 'PLATON (Spek, 2001)'
_computing_structure_refinement 'SHELXL-97 (Sheldrick, 1997)'
_computing_structure_solution 'SIR97 (Altomare et al., 1994)'
_diffrn_ambient_temperature 150(2)
_diffrn_detector_area_resol_mean 9.091
_diffrn_measured_fraction_theta_full 0.998
_diffrn_measured_fraction_theta_max 0.998
_diffrn_measurement_device_type KappaCCD
_diffrn_measurement_method '\w and \p scans to fill the Ewald sphere'
_diffrn_radiation_monochromator 'horizontally mounted graphite crystal'
_diffrn_radiation_source 'fine-focus sealed tube'
_diffrn_radiation_type MoK\a
_diffrn_radiation_wavelength 0.71073
_diffrn_reflns_av_R_equivalents 0.0364
_diffrn_reflns_av_sigmaI/netI 0.0345
_diffrn_reflns_limit_h_max 11
_diffrn_reflns_limit_h_min -11
_diffrn_reflns_limit_k_max 18
_diffrn_reflns_limit_k_min -18
_diffrn_reflns_limit_l_max 16
_diffrn_reflns_limit_l_min -15
_diffrn_reflns_number 27206
_diffrn_reflns_theta_full 27.47
_diffrn_reflns_theta_max 27.47
_diffrn_reflns_theta_min 1.70
_diffrn_standards_number 0
_exptl_absorpt_coefficient_mu 1.216
_exptl_absorpt_correction_T_max 0.939
_exptl_absorpt_correction_T_min 0.705
_exptl_absorpt_correction_type gaussian
_exptl_absorpt_process_details
;
gaussian absorption correction from indexed crystal shape
;
_exptl_crystal_colour brown
_exptl_crystal_density_diffrn 1.568
_exptl_crystal_density_method 'not measured'
_exptl_crystal_description plate
_exptl_crystal_F_000 748
_exptl_crystal_size_max 0.38
_exptl_crystal_size_mid 0.15
_exptl_crystal_size_min 0.05
_refine_diff_density_max 0.556
_refine_diff_density_min -0.487
_refine_diff_density_rms 0.065
_refine_ls_abs_structure_details 'Flack H D (1983), Acta Cryst. A39, 876-881'
_refine_ls_abs_structure_Flack -0.030(13)
_refine_ls_extinction_method none
_refine_ls_goodness_of_fit_ref 1.048
_refine_ls_hydrogen_treatment mixed
_refine_ls_matrix_type full
_refine_ls_number_parameters 393
_refine_ls_number_reflns 7035
_refine_ls_number_restraints 1
_refine_ls_restrained_S_all 1.048
_refine_ls_R_factor_all 0.0305
_refine_ls_R_factor_gt 0.0265
_refine_ls_shift/su_max 0.001
_refine_ls_shift/su_mean 0.000
_refine_ls_structure_factor_coef Fsqd
_refine_ls_weighting_details 'calc w=1/[\s^2^(Fo^2^)+(0.0243P)^2^+0.7036P] where P=(Fo^2^+2Fc^2^)/3'
_refine_ls_weighting_scheme calc
_refine_ls_wR_factor_gt 0.0558
_refine_ls_wR_factor_ref 0.0576
_reflns_number_gt 6630
_reflns_number_total 7035
_reflns_threshold_expression >2sigma(I)
_cod_data_source_file ic061278gsup1.cif
_cod_data_source_block ps89
_cod_original_sg_symbol_H-M P21
_cod_database_code 4333014

loop_
_symmetry_equiv_pos_as_xyz
'x, y, z'
'-x, y+1/2, -z'

loop_
_atom_site_label
_atom_site_type_symbol
_atom_site_fract_x
_atom_site_fract_y
_atom_site_fract_z
_atom_site_U_iso_or_equiv
_atom_site_adp_type
_atom_site_occupancy
_atom_site_symmetry_multiplicity
_atom_site_calc_flag
_atom_site_refinement_flags
Pd Pd 0.13595(2) 0.589003(13) 0.231590(14) 0.01845(5) Uani 1 1 d .
Cl Cl 0.40025(9) 0.00572(5) 0.32693(6) 0.03164(16) Uani 1 1 d .
O1 O 0.3040(3) -0.00768(17) 0.4007(2) 0.0457(6) Uani 1 1 d .
O2 O 0.5331(3) 0.05901(15) 0.38447(19) 0.0393(6) Uani 1 1 d .
O3 O 0.3189(3) 0.05552(19) 0.2297(2) 0.0529(7) Uani 1 1 d .
O4 O 0.4493(3) -0.08341(18) 0.2958(2) 0.0465(7) Uani 1 1 d .
Fe Fe 0.28536(5) 0.33372(3) 0.35959(3) 0.02297(9) Uani 1 1 d .
P P 0.12753(8) 0.45828(4) 0.12672(5) 0.01823(14) Uani 1 1 d .
N N 0.1284(3) 0.70249(17) 0.3430(2) 0.0290(6) Uani 1 1 d .
C1 C 0.3966(3) 0.4379(2) 0.3008(2) 0.0225(6) Uani 1 1 d .
C2 C 0.2855(3) 0.39307(18) 0.2105(2) 0.0203(6) Uani 1 1 d .
C3 C 0.3248(3) 0.29623(19) 0.2114(2) 0.0241(6) Uani 1 1 d .
H3 H 0.2721 0.2509 0.1625 0.029 Uiso 1 1 calc R
C4 C 0.4578(4) 0.2817(2) 0.2997(3) 0.0284(7) Uani 1 1 d .
H4 H 0.5081 0.2250 0.3181 0.034 Uiso 1 1 calc R
C5 C 0.5020(3) 0.3679(2) 0.3560(2) 0.0269(6) Uani 1 1 d .
H5 H 0.5849 0.3771 0.4178 0.032 Uiso 1 1 calc R
C6 C 0.2228(4) 0.3779(2) 0.4974(2) 0.0337(7) Uani 1 1 d .
H6 H 0.2515 0.4338 0.5350 0.040 Uiso 1 1 calc R
C7 C 0.0909(4) 0.3628(2) 0.4077(2) 0.0307(7) Uani 1 1 d .
H7 H 0.0173 0.4074 0.3766 0.037 Uiso 1 1 calc R
C8 C 0.0899(4) 0.2691(2) 0.3735(3) 0.0379(8) Uani 1 1 d .
H8 H 0.0165 0.2411 0.3158 0.046 Uiso 1 1 calc R
C9 C 0.2212(5) 0.2251(2) 0.4428(3) 0.0416(9) Uani 1 1 d .
H9 H 0.2489 0.1630 0.4388 0.050 Uiso 1 1 calc R
C10 C 0.3025(4) 0.2924(3) 0.5194(3) 0.0403(8) Uani 1 1 d .
H10 H 0.3929 0.2821 0.5746 0.048 Uiso 1 1 calc R
C11 C 0.1692(3) 0.47173(19) -0.0079(2) 0.0216(6) Uani 1 1 d .
C12 C 0.3207(4) 0.4691(2) -0.0142(2) 0.0268(6) Uani 1 1 d .
H12 H 0.3994 0.4574 0.0496 0.032 Uiso 1 1 calc R
C13 C 0.3535(4) 0.4841(2) -0.1153(3) 0.0339(7) Uani 1 1 d .
H13 H 0.4542 0.4817 -0.1196 0.041 Uiso 1 1 calc R
C14 C 0.2368(4) 0.5026(2) -0.2101(2) 0.0358(7) Uani 1 1 d .
H14 H 0.2597 0.5138 -0.2775 0.043 Uiso 1 1 calc R
C15 C 0.0871(4) 0.5046(2) -0.2052(2) 0.0322(7) Uani 1 1 d .
H15 H 0.0092 0.5166 -0.2694 0.039 Uiso 1 1 calc R
C16 C 0.0522(4) 0.48867(19) -0.1050(2) 0.0268(6) Uani 1 1 d .
H16 H -0.0491 0.4893 -0.1021 0.032 Uiso 1 1 calc R
C17 C -0.0341(3) 0.37870(19) 0.0997(2) 0.0225(6) Uani 1 1 d .
C18 C -0.0309(4) 0.29928(19) 0.0360(2) 0.0262(6) Uani 1 1 d .
H18 H 0.0450 0.2923 -0.0008 0.031 Uiso 1 1 calc R
C19 C -0.1406(4) 0.2307(2) 0.0275(3) 0.0336(8) Uani 1 1 d .
H19 H -0.1372 0.1773 -0.0144 0.040 Uiso 1 1 calc R
C20 C -0.2548(4) 0.2408(2) 0.0807(3) 0.0387(8) Uani 1 1 d .
H20 H -0.3268 0.1938 0.0758 0.046 Uiso 1 1 calc R
C21 C -0.2627(4) 0.3213(2) 0.1417(3) 0.0330(7) Uani 1 1 d .
H21 H -0.3413 0.3291 0.1758 0.040 Uiso 1 1 calc R
C22 C -0.1516(3) 0.3901(2) 0.1510(2) 0.0268(6) Uani 1 1 d .
H22 H -0.1559 0.4439 0.1918 0.032 Uiso 1 1 calc R
C23 C 0.3991(3) 0.5380(2) 0.3270(2) 0.0251(6) Uani 1 1 d .
H23 H 0.414(3) 0.5555(19) 0.397(3) 0.021(8) Uiso 1 1 d .
C24 C 0.3966(3) 0.6051(2) 0.2515(3) 0.0251(6) Uani 1 1 d .
H24A H 0.413(4) 0.667(3) 0.272(3) 0.037(10) Uiso 1 1 d .
H24B H 0.404(3) 0.593(3) 0.177(3) 0.034(8) Uiso 1 1 d .
C25 C -0.0855(3) 0.62556(18) 0.1686(2) 0.0205(5) Uani 1 1 d .
C26 C -0.1364(4) 0.6872(2) 0.2390(2) 0.0293(7) Uani 1 1 d .
C27 C -0.2739(4) 0.7329(2) 0.2029(3) 0.0348(7) Uani 1 1 d .
H27 H -0.3042 0.7747 0.2501 0.042 Uiso 1 1 calc R
C28 C -0.3677(4) 0.7169(2) 0.0966(2) 0.0302(7) Uani 1 1 d .
H28 H -0.4604 0.7482 0.0721 0.036 Uiso 1 1 calc R
C29 C -0.3222(3) 0.6542(2) 0.0275(2) 0.0275(6) Uani 1 1 d .
H29 H -0.3857 0.6420 -0.0431 0.033 Uiso 1 1 calc R
C30 C -0.1819(3) 0.60920(18) 0.0631(2) 0.0252(6) Uani 1 1 d .
H30 H -0.1522 0.5675 0.0155 0.030 Uiso 1 1 calc R
C31 C -0.0306(4) 0.7016(2) 0.3529(3) 0.0356(7) Uani 1 1 d .
H31A H -0.0535 0.7602 0.3838 0.043 Uiso 1 1 calc R
H31B H -0.0432 0.6516 0.4023 0.043 Uiso 1 1 calc R
C32 C 0.2366(4) 0.6989(3) 0.4532(3) 0.0474(9) Uani 1 1 d .
H32A H 0.2110 0.7461 0.4999 0.071 Uiso 1 1 calc R
H32B H 0.3381 0.7097 0.4464 0.071 Uiso 1 1 calc R
H32C H 0.2320 0.6387 0.4857 0.071 Uiso 1 1 calc R
C33 C 0.1510(4) 0.7933(2) 0.2894(3) 0.0457(9) Uani 1 1 d .
H33A H 0.1392 0.8440 0.3368 0.069 Uiso 1 1 calc R
H33B H 0.0764 0.7989 0.2186 0.069 Uiso 1 1 calc R
H33C H 0.2518 0.7951 0.2786 0.069 Uiso 1 1 calc R

loop_
_atom_site_aniso_label
_atom_site_aniso_U_11
_atom_site_aniso_U_22
_atom_site_aniso_U_33
_atom_site_aniso_U_23
_atom_site_aniso_U_13
_atom_site_aniso_U_12
Pd 0.01879(10) 0.01850(8) 0.01755(8) -0.00223(9) 0.00396(7) -0.00176(9)
Cl 0.0322(4) 0.0358(4) 0.0261(4) 0.0004(3) 0.0063(3) -0.0037(3)
O1 0.0527(16) 0.0459(14) 0.0478(14) -0.0025(11) 0.0293(12) -0.0043(12)
O2 0.0334(13) 0.0391(12) 0.0374(12) -0.0007(9) -0.0044(10) -0.0057(9)
O3 0.0466(15) 0.0690(18) 0.0322(12) 0.0132(11) -0.0082(11) -0.0030(12)
O4 0.0512(17) 0.0402(14) 0.0548(16) -0.0124(12) 0.0259(13) -0.0070(12)
Fe 0.0255(2) 0.0258(2) 0.01880(18) 0.00287(15) 0.00801(16) 0.00045(17)
P 0.0200(4) 0.0185(3) 0.0165(3) -0.0012(2) 0.0053(3) -0.0015(3)
N 0.0251(14) 0.0298(13) 0.0285(13) -0.0129(10) 0.0008(11) 0.0005(10)
C1 0.0178(14) 0.0289(14) 0.0219(13) 0.0007(11) 0.0075(11) -0.0002(11)
C2 0.0235(15) 0.0229(13) 0.0175(12) 0.0030(10) 0.0106(11) 0.0022(11)
C3 0.0291(16) 0.0233(13) 0.0228(14) -0.0003(11) 0.0120(12) 0.0022(12)
C4 0.0290(18) 0.0315(15) 0.0273(16) 0.0075(13) 0.0118(13) 0.0053(13)
C5 0.0209(15) 0.0354(16) 0.0248(14) 0.0046(12) 0.0069(12) 0.0009(12)
C6 0.0387(19) 0.0425(18) 0.0243(15) -0.0057(13) 0.0164(14) -0.0041(15)
C7 0.0282(17) 0.0407(17) 0.0268(15) 0.0056(12) 0.0137(13) 0.0020(13)
C8 0.040(2) 0.0457(19) 0.0337(17) -0.0025(15) 0.0203(15) -0.0138(16)
C9 0.062(2) 0.0329(17) 0.0422(19) 0.0114(15) 0.0345(18) 0.0002(16)
C10 0.039(2) 0.064(2) 0.0214(15) 0.0160(15) 0.0135(14) 0.0044(17)
C11 0.0272(16) 0.0183(13) 0.0202(13) -0.0003(10) 0.0080(12) -0.0020(11)
C12 0.0303(17) 0.0283(14) 0.0224(14) -0.0043(11) 0.0084(12) -0.0036(12)
C13 0.0398(19) 0.0370(17) 0.0319(16) -0.0065(13) 0.0215(14) -0.0086(14)
C14 0.049(2) 0.0409(18) 0.0219(15) -0.0035(13) 0.0160(14) -0.0112(15)
C15 0.044(2) 0.0335(16) 0.0165(13) -0.0018(11) 0.0040(13) -0.0062(14)
C16 0.0323(17) 0.0254(14) 0.0222(14) -0.0006(11) 0.0061(12) -0.0023(12)
C17 0.0199(15) 0.0274(14) 0.0181(13) 0.0018(11) 0.0018(11) -0.0044(11)
C18 0.0297(16) 0.0243(14) 0.0224(14) -0.0047(11) 0.0032(12) -0.0016(12)
C19 0.038(2) 0.0217(14) 0.0364(18) -0.0038(13) 0.0023(15) -0.0068(13)
C20 0.0313(19) 0.0308(16) 0.0450(19) 0.0084(14) -0.0056(16) -0.0126(13)
C21 0.0218(16) 0.0382(18) 0.0390(17) 0.0079(14) 0.0083(13) -0.0052(13)
C22 0.0240(16) 0.0282(14) 0.0268(14) 0.0029(12) 0.0043(12) -0.0032(12)
C23 0.0203(16) 0.0305(16) 0.0225(15) -0.0038(12) 0.0024(12) -0.0041(12)
C24 0.0203(14) 0.0249(18) 0.0309(15) -0.0014(12) 0.0082(11) -0.0045(11)
C25 0.0188(14) 0.0207(12) 0.0208(13) 0.0015(10) 0.0034(11) 0.0016(10)
C26 0.0275(17) 0.0362(16) 0.0220(14) -0.0042(12) 0.0025(12) 0.0044(13)
C27 0.0309(18) 0.0436(18) 0.0294(16) -0.0077(13) 0.0076(14) 0.0076(14)
C28 0.0228(16) 0.0366(16) 0.0287(15) 0.0008(13) 0.0024(12) 0.0033(13)
C29 0.0244(16) 0.0315(15) 0.0226(14) 0.0030(11) -0.0004(12) -0.0042(12)
C30 0.0252(15) 0.0250(17) 0.0246(13) -0.0037(10) 0.0052(11) -0.0017(11)
C31 0.0327(18) 0.0438(19) 0.0283(16) -0.0103(13) 0.0046(14) 0.0055(14)
C32 0.040(2) 0.060(2) 0.0336(18) -0.0240(16) -0.0044(16) 0.0094(17)
C33 0.049(2) 0.0263(16) 0.059(2) -0.0094(16) 0.0093(18) -0.0045(15)

loop_
_atom_type_symbol
_atom_type_description
_atom_type_scat_dispersion_real
_atom_type_scat_dispersion_imag
_atom_type_scat_source
C C 0.0033 0.0016 'International Tables Vol C Tables 4.2.6.8 and 6.1.1.4'
H H 0.0000 0.0000 'International Tables Vol C Tables 4.2.6.8 and 6.1.1.4'
N N 0.0061 0.0033 'International Tables Vol C Tables 4.2.6.8 and 6.1.1.4'
O O 0.0106 0.0060 'International Tables Vol C Tables 4.2.6.8 and 6.1.1.4'
P P 0.1023 0.0942 'International Tables Vol C Tables 4.2.6.8 and 6.1.1.4'
Cl Cl 0.1484 0.1585 'International Tables Vol C Tables 4.2.6.8 and 6.1.1.4'
Fe Fe 0.3463 0.8444 'International Tables Vol C Tables 4.2.6.8 and 6.1.1.4'
Pd Pd -0.9988 1.0072 'International Tables Vol C Tables 4.2.6.8 and 6.1.1.4'

loop_
_geom_angle_atom_site_label_1
_geom_angle_atom_site_label_2
_geom_angle_atom_site_label_3
_geom_angle
C25 Pd N 81.60(10)
C25 Pd P 96.54(8)
N Pd P 172.67(8)
C25 Pd C24 153.39(10)
N Pd C24 93.62(10)
P Pd C24 91.16(8)
C25 Pd C23 173.70(10)
N Pd C23 96.17(10)
P Pd C23 84.93(7)
C24 Pd C23 32.25(10)
O3 Cl O1 109.97(16)
O3 Cl O4 110.06(17)
O1 Cl O4 109.70(15)
O3 Cl O2 109.24(15)
O1 Cl O2 108.87(15)
O4 Cl O2 108.98(16)
C5 Fe C9 127.09(14)
C5 Fe C10 105.56(13)
C9 Fe C10 40.65(15)
C5 Fe C2 69.20(11)
C9 Fe C2 148.15(13)
C10 Fe C2 171.19(14)
C5 Fe C3 68.95(12)
C9 Fe C3 113.60(13)
C10 Fe C3 144.82(14)
C2 Fe C3 41.09(10)
C5 Fe C1 40.96(11)
C9 Fe C1 167.12(14)
C10 Fe C1 130.10(14)
C2 Fe C1 41.42(11)
C3 Fe C1 69.33(11)
C5 Fe C6 115.43(13)
C9 Fe C6 68.26(14)
C10 Fe C6 40.45(14)
C2 Fe C6 134.47(12)
C3 Fe C6 173.40(13)
C1 Fe C6 110.36(12)
C5 Fe C4 40.84(13)
C9 Fe C4 104.88(14)
C10 Fe C4 112.48(14)
C2 Fe C4 68.58(12)
C3 Fe C4 40.47(12)
C1 Fe C4 68.72(12)
C6 Fe C4 146.00(13)
C5 Fe C8 166.53(13)
C9 Fe C8 40.60(15)
C10 Fe C8 68.22(14)
C2 Fe C8 118.43(13)
C3 Fe C8 108.78(13)
C1 Fe C8 151.87(13)
C6 Fe C8 68.18(13)
C4 Fe C8 129.04(14)
C5 Fe C7 150.13(12)
C9 Fe C7 67.82(13)
C10 Fe C7 67.83(13)
C2 Fe C7 112.93(11)
C3 Fe C7 133.53(12)
C1 Fe C7 120.08(12)
C6 Fe C7 40.50(12)
C4 Fe C7 169.01(13)
C8 Fe C7 40.16(14)
C2 P C17 105.12(13)
C2 P C11 105.00(13)
C17 P C11 104.61(13)
C2 P Pd 101.38(9)
C17 P Pd 121.67(10)
C11 P Pd 117.17(9)
C32 N C31 110.4(3)
C32 N C33 108.1(3)
C31 N C33 107.2(3)
C32 N Pd 116.7(2)
C31 N Pd 104.28(17)
C33 N Pd 109.8(2)
C5 C1 C2 107.4(2)
C5 C1 C23 127.6(3)
C2 C1 C23 124.9(3)
C5 C1 Fe 69.31(17)
C2 C1 Fe 69.14(15)
C23 C1 Fe 127.8(2)
C3 C2 C1 107.7(2)
C3 C2 P 131.9(2)
C1 C2 P 120.2(2)
C3 C2 Fe 69.47(15)
C1 C2 Fe 69.44(15)
P C2 Fe 123.41(15)
C4 C3 C2 108.0(3)
C4 C3 Fe 69.92(17)
C2 C3 Fe 69.43(15)
C4 C3 H3 126.0
C2 C3 H3 126.0
Fe C3 H3 126.2
C3 C4 C5 108.9(3)
C3 C4 Fe 69.61(17)
C5 C4 Fe 69.34(18)
C3 C4 H4 125.6
C5 C4 H4 125.6
Fe C4 H4 127.1
C4 C5 C1 108.0(3)
C4 C5 Fe 69.81(18)
C1 C5 Fe 69.73(17)
C4 C5 H5 126.0
C1 C5 H5 126.0
Fe C5 H5 126.0
C10 C6 C7 107.6(3)
C10 C6 Fe 69.55(18)
C7 C6 Fe 70.03(17)
C10 C6 H6 126.2
C7 C6 H6 126.2
Fe C6 H6 125.8
C8 C7 C6 108.6(3)
C8 C7 Fe 69.78(19)
C6 C7 Fe 69.47(17)
C8 C7 H7 125.7
C6 C7 H7 125.7
Fe C7 H7 126.6
C7 C8 C9 107.7(3)
C7 C8 Fe 70.06(18)
C9 C8 Fe 69.33(19)
C7 C8 H8 126.1
C9 C8 H8 126.1
Fe C8 H8 126.0
C10 C9 C8 107.9(3)
C10 C9 Fe 69.68(18)
C8 C9 Fe 70.07(18)
C10 C9 H9 126.0
C8 C9 H9 126.0
Fe C9 H9 125.8
C6 C10 C9 108.2(3)
C6 C10 Fe 70.00(17)
C9 C10 Fe 69.67(17)
C6 C10 H10 125.9
C9 C10 H10 125.9
Fe C10 H10 126.0
C16 C11 C12 119.2(3)
C16 C11 P 121.0(2)
C12 C11 P 119.8(2)
C13 C12 C11 120.0(3)
C13 C12 H12 120.0
C11 C12 H12 120.0
C14 C13 C12 120.1(3)
C14 C13 H13 119.9
C12 C13 H13 119.9
C15 C14 C13 120.4(3)
C15 C14 H14 119.8
C13 C14 H14 119.8
C14 C15 C16 120.1(3)
C14 C15 H15 119.9
C16 C15 H15 119.9
C15 C16 C11 120.1(3)
C15 C16 H16 119.9
C11 C16 H16 119.9
C22 C17 C18 119.5(3)
C22 C17 P 121.5(2)
C18 C17 P 118.7(2)
C19 C18 C17 120.1(3)
C19 C18 H18 120.0
C17 C18 H18 120.0
C20 C19 C18 120.4(3)
C20 C19 H19 119.8
C18 C19 H19 119.8
C19 C20 C21 120.2(3)
C19 C20 H20 119.9
C21 C20 H20 119.9
C22 C21 C20 119.3(3)
C22 C21 H21 120.3
C20 C21 H21 120.3
C17 C22 C21 120.4(3)
C17 C22 H22 119.8
C21 C22 H22 119.8
C24 C23 C1 123.3(3)
C24 C23 Pd 67.61(17)
C1 C23 Pd 103.10(18)
C24 C23 H23 117.3(18)
C1 C23 H23 119.0(18)
Pd C23 H23 105(2)
C23 C24 Pd 80.14(18)
C23 C24 H24A 121(2)
Pd C24 H24A 102(2)
C23 C24 H24B 123(2)
Pd C24 H24B 102.3(18)
H24A C24 H24B 113(3)
C30 C25 C26 117.8(3)
C30 C25 Pd 129.2(2)
C26 C25 Pd 112.3(2)
C27 C26 C25 121.1(3)
C27 C26 C31 122.7(3)
C25 C26 C31 116.2(3)
C26 C27 C28 120.4(3)
C26 C27 H27 119.8
C28 C27 H27 119.8
C29 C28 C27 119.4(3)
C29 C28 H28 120.3
C27 C28 H28 120.3
C28 C29 C30 120.4(3)
C28 C29 H29 119.8
C30 C29 H29 119.8
C25 C30 C29 120.9(3)
C25 C30 H30 119.5
C29 C30 H30 119.5
N C31 C26 108.4(3)
N C31 H31A 110.0
C26 C31 H31A 110.0
N C31 H31B 110.0
C26 C31 H31B 110.0
H31A C31 H31B 108.4
N C32 H32A 109.5
N C32 H32B 109.5
H32A C32 H32B 109.5
N C32 H32C 109.5
H32A C32 H32C 109.5
H32B C32 H32C 109.5
N C33 H33A 109.5
N C33 H33B 109.5
H33A C33 H33B 109.5
N C33 H33C 109.5
H33A C33 H33C 109.5
H33B C33 H33C 109.5

loop_
_geom_bond_atom_site_label_1
_geom_bond_atom_site_label_2
_geom_bond_distance
Pd C25 2.022(3)
Pd N 2.150(2)
Pd P 2.2728(7)
Pd C24 2.324(3)
Pd C23 2.477(3)
Cl O3 1.428(2)
Cl O1 1.440(2)
Cl O4 1.440(3)
Cl O2 1.445(2)
Fe C5 2.039(3)
Fe C9 2.039(3)
Fe C10 2.039(3)
Fe C2 2.041(3)
Fe C3 2.041(3)
Fe C1 2.045(3)
Fe C6 2.045(3)
Fe C4 2.045(3)
Fe C8 2.049(3)
Fe C7 2.053(3)
P C2 1.794(3)
P C17 1.818(3)
P C11 1.823(3)
N C32 1.458(4)
N C31 1.481(4)
N C33 1.501(4)
C1 C5 1.429(4)
C1 C2 1.445(4)
C1 C23 1.470(4)
C2 C3 1.433(4)
C3 C4 1.414(4)
C3 H3 0.9300
C4 C5 1.425(5)
C4 H4 0.9300
C5 H5 0.9300
C6 C10 1.412(5)
C6 C7 1.418(4)
C6 H6 0.9300
C7 C8 1.408(5)
C7 H7 0.9300
C8 C9 1.419(5)
C8 H8 0.9300
C9 C10 1.417(5)
C9 H9 0.9300
C10 H10 0.9300
C11 C16 1.399(4)
C11 C12 1.399(4)
C12 C13 1.385(4)
C12 H12 0.9300
C13 C14 1.383(5)
C13 H13 0.9300
C14 C15 1.377(5)
C14 H14 0.9300
C15 C16 1.385(4)
C15 H15 0.9300
C16 H16 0.9300
C17 C22 1.391(4)
C17 C18 1.392(4)
C18 C19 1.383(4)
C18 H18 0.9300
C19 C20 1.378(5)
C19 H19 0.9300
C20 C21 1.394(5)
C20 H20 0.9300
C21 C22 1.392(4)
C21 H21 0.9300
C22 H22 0.9300
C23 C24 1.341(4)
C23 H23 0.89(3)
C24 H24A 0.93(4)
C24 H24B 0.96(3)
C25 C30 1.389(4)
C25 C26 1.406(4)
C26 C27 1.375(4)
C26 C31 1.498(4)
C27 C28 1.387(4)
C27 H27 0.9300
C28 C29 1.382(4)
C28 H28 0.9300
C29 C30 1.390(4)
C29 H29 0.9300
C30 H30 0.9300
C31 H31A 0.9700
C31 H31B 0.9700
C32 H32A 0.9600
C32 H32B 0.9600
C32 H32C 0.9600
C33 H33A 0.9600
C33 H33B 0.9600
C33 H33C 0.9600
